data_7716245
loop_
_publ_author_name
'Sundaresan, Sriram'
'Eppelsheimer, Julian'
'Gera, Esha'
'Wiener, Lukas'
'Carrella, Luca M.'
'Vignesh, Kuduva R.'
'Rentschler, Eva'

_publ_section_title
;
 A combined theoretical and experimental approach to determine the right
 choice of co-ligand to impart spin crossover in Fe(II) complexes based on
 1,3,4-oxadiazole ligands.
;
_journal_issue 24
_journal_name_full 'Dalton transactions (Cambridge, England : 2003)'
_journal_page_first 10303
_journal_page_last 10317
_journal_paper_doi 10.1039/d4dt01141d
_journal_volume 53
_journal_year 2024
_chemical_formula_moiety 'C23 H19 Fe N7 O Se2, 2(C2 H3 N)'
_chemical_formula_sum 'C28 H26.5 Fe N9.5 O Se2'
_chemical_formula_weight 725.86
_space_group_crystal_system monoclinic
_space_group_IT_number 15
_space_group_name_Hall '-C 2yc'
_space_group_name_H-M_alt 'C 1 2/c 1'
_atom_sites_solution_hydrogens geom
_audit_creation_date 2024-04-16
_audit_creation_method
;
Olex2 1.5
(compiled 2024.02.16 svn.r378c4104 for OlexSys, GUI svn.r6928)
;
_audit_update_record
;
2024-04-16 deposited with the CCDC.	2024-05-30 downloaded from the CCDC.
;
_cell_angle_alpha 90
_cell_angle_beta 105.213(4)
_cell_angle_gamma 90
_cell_formula_units_Z 8
_cell_length_a 30.7836(16)
_cell_length_b 11.8309(4)
_cell_length_c 17.8246(10)
_cell_measurement_reflns_used 31755
_cell_measurement_temperature 173
_cell_measurement_theta_max 30.58
_cell_measurement_theta_min 1.85
_cell_volume 6264.2(5)
_computing_cell_refinement
;
X-Area Recipe 1.34.0.0 (STOE, 2019)
;
_computing_data_collection
;
X-Area Pilatus3_SV 1.31.154.0 (STOE, 2019)
;
_computing_data_reduction
;
X-Area Integrate 1.77.0.0 (STOE, 2019)
X-Area LANA 1.77.1.0 (STOE, 2019)
;
_computing_molecular_graphics 'Olex2 1.5 (Dolomanov et al., 2009)'
_computing_publication_material
;
STOE & Cie GmbH, X-Area, software package for collecting single-crystal or
multi-domain crystal data on STOE area-detector diffractometers, for image 
processing, for the correction and scaling of reflection intensities and 
for outlier rejection, version 1.88, Darmstadt 2019
;
_computing_structure_refinement 'SHELXL 2018/3 (Sheldrick, 2015)'
_computing_structure_solution 'SHELXT 2014/5 (Sheldrick, 2014)'
_diffrn_ambient_temperature 173
_diffrn_detector Pilatus100K
_diffrn_detector_area_resol_mean 5.81
_diffrn_detector_type 'DECTRIS PILATUS 100K'
_diffrn_measured_fraction_theta_full 1.000
_diffrn_measured_fraction_theta_max 1.000
_diffrn_measurement_details
;
 1461 frames, detector distance = 60 mm
;
_diffrn_measurement_device 'Eulerian 4-circle diffractometer'
_diffrn_measurement_device_type 'STOE STADIVARI'
_diffrn_measurement_method 'rotation method, \w scans'
_diffrn_radiation_collimation '1.2 0.6 mm diameter'
_diffrn_radiation_monochromator 'Graded multilayer mirror'
_diffrn_radiation_polarisn_norm 180
_diffrn_radiation_probe x-ray
_diffrn_radiation_type 'Mo K\a'
_diffrn_radiation_wavelength 0.71073
_diffrn_reflns_av_R_equivalents 0.0989
_diffrn_reflns_av_unetI/netI 0.0579
_diffrn_reflns_Laue_measured_fraction_full 1.000
_diffrn_reflns_Laue_measured_fraction_max 1.000
_diffrn_reflns_limit_h_max 37
_diffrn_reflns_limit_h_min -37
_diffrn_reflns_limit_k_max 14
_diffrn_reflns_limit_k_min -14
_diffrn_reflns_limit_l_max 21
_diffrn_reflns_limit_l_min -21
_diffrn_reflns_number 42183
_diffrn_reflns_point_group_measured_fraction_full 1.000
_diffrn_reflns_point_group_measured_fraction_max 1.000
_diffrn_reflns_theta_full 25.998
_diffrn_reflns_theta_max 25.998
_diffrn_reflns_theta_min 1.853
_diffrn_source 'Axo Mo'
_diffrn_source_current 0.830
_diffrn_source_power 0.050
_diffrn_source_voltage 60
_exptl_absorpt_coefficient_mu 2.844
_exptl_absorpt_correction_T_max 0.8170
_exptl_absorpt_correction_T_min 0.1557
_exptl_absorpt_correction_type multi-scan
_exptl_absorpt_process_details
;
STOE LANA, absorption correction by scaling of reflection intensities.
J. Koziskova, F. Hahn, J. Richter, J. Kozisek, "Comparison of different
absorption corrections on the model structure of tetrakis(\m~2~-acetato)-
diaqua-di-copper(II)", Acta Chimica Slovaca, vol. 9, no. 2, 2016, pp. 136 - 140.
Afterwards a spherical absorption correction was performed within STOE LANA.
;
_exptl_crystal_colour yellow
_exptl_crystal_colour_primary yellow
_exptl_crystal_density_diffrn 1.539
_exptl_crystal_density_method 'not measured'
_exptl_crystal_description block
_exptl_crystal_F_000 2904
_exptl_crystal_size_max 1.1
_exptl_crystal_size_mid 0.73
_exptl_crystal_size_min 0.29
_refine_diff_density_max 2.055
_refine_diff_density_min -1.657
_refine_diff_density_rms 0.173
_refine_ls_extinction_method none
_refine_ls_goodness_of_fit_ref 0.969
_refine_ls_hydrogen_treatment constr
_refine_ls_matrix_type full
_refine_ls_number_parameters 419
_refine_ls_number_reflns 6163
_refine_ls_number_restraints 36
_refine_ls_restrained_S_all 0.967
_refine_ls_R_factor_all 0.0813
_refine_ls_R_factor_gt 0.0644
_refine_ls_shift/su_max 0.001
_refine_ls_shift/su_mean 0.000
_refine_ls_structure_factor_coef Fsqd
_refine_ls_weighting_details 'w=1/[\s^2^(Fo^2^)+(0.1267P)^2^] where P=(Fo^2^+2Fc^2^)/3'
_refine_ls_weighting_scheme calc
_refine_ls_wR_factor_gt 0.1627
_refine_ls_wR_factor_ref 0.1712
_reflns_d_resolution_high 0.693
_reflns_d_resolution_low 10.991
_reflns_Friedel_coverage 0.000
_reflns_limit_h_max 44
_reflns_limit_h_min -43
_reflns_limit_k_max 16
_reflns_limit_k_min -16
_reflns_limit_l_max 24
_reflns_limit_l_min -25
_reflns_number_gt 4579
_reflns_number_total 6163
_reflns_threshold_expression 'I > 2\s(I)'
_cod_data_source_file d4dt01141d2.cif
_cod_data_source_block xl-025-2
_cod_depositor_comments 'Adding full bibliography for 7716239--7716246.cif.'
_cod_original_formula_sum 'C28 H26.50 Fe N9.50 O Se2'
_cod_database_code 7716245
_shelx_shelxl_version_number 2018/3
_shelx_space_group_comment
;
The symmetry employed for this shelxl refinement is uniquely defined
by the following loop, which should always be used as a source of
symmetry information in preference to the above space-group names.
They are only intended as comments.
;
_olex2_refinement_description
;
1. Fixed Uiso
 At 1.2 times of:
  All C(H) groups, All C(H,H) groups
 At 1.5 times of:
  All C(H,H,H) groups
2. Uiso/Uaniso restraints and constraints
Uanis(C27) \\sim Ueq, Uanis(C26) \\sim Ueq, Uanis(N9) \\sim Ueq, Uanis(C29)
\\sim Ueq, Uanis(C28) \\sim Ueq, Uanis(N10) \\sim Ueq: with sigma of 0.01 and
sigma for terminal atoms of 0.02
3. Others
 Fixed Sof: N9(0.5) C26(0.5) C27(0.5) H27A(0.5) H27B(0.5) H27C(0.5) N10(0.5)
 C28(0.5) C29(0.5) H29A(0.5) H29B(0.5) H29C(0.5) N11(0.5) C30(0.5) C31(0.5)
 H31A(0.5) H31B(0.5) H31C(0.5)
4.a Secondary CH2 refined with riding coordinates:
 C9(H9A,H9B), C10(H10A,H10B), C11(H11A,H11B)
4.b Aromatic/amide H refined with riding coordinates:
 C1(H1), C2(H2), C3(H3), C4(H4), C5(H5), C13(H13), C14(H14), C15(H15),
 C16(H16), C18(H18), C19(H19), C20(H20), C21(H21)
4.c Idealised Me refined as rotating group:
 C27(H27A,H27B,H27C), C29(H29A,H29B,H29C), C31(H31A,H31B,H31C), C25(H25A,H25B,
 H25C)
;
_olex2_submission_special_instructions 'No special instructions were received'

loop_
_space_group_symop_operation_xyz
'x, y, z'
'-x, y, -z+1/2'
'x+1/2, y+1/2, z'
'-x+1/2, y+1/2, -z+1/2'
'-x, -y, -z'
'x, -y, z-1/2'
'-x+1/2, -y+1/2, -z'
'x+1/2, -y+1/2, z-1/2'

loop_
_atom_site_label
_atom_site_type_symbol
_atom_site_fract_x
_atom_site_fract_y
_atom_site_fract_z
_atom_site_U_iso_or_equiv
_atom_site_adp_type
_atom_site_occupancy
_atom_site_site_symmetry_order
_atom_site_calc_flag
_atom_site_refinement_flags_posn
_atom_site_refinement_flags_adp
_atom_site_refinement_flags_occupancy
_atom_site_disorder_assembly
_atom_site_disorder_group
Se1 Se 0.33513(2) 0.21926(4) 0.09694(3) 0.03299(17) Uani 1 1 d . . . . .
Se2 Se 0.15823(2) 0.55956(6) 0.08382(4) 0.0641(3) Uani 1 1 d . . . . .
Fe3 Fe 0.31504(2) 0.55609(5) 0.25474(4) 0.02375(19) Uani 1 1 d . . . . .
O1 O 0.43596(10) 0.6577(3) 0.41086(19) 0.0297(7) Uani 1 1 d . . . . .
N1 N 0.42524(13) 0.5128(3) 0.3293(2) 0.0304(9) Uani 1 1 d . . . . .
N2 N 0.38411(12) 0.5652(3) 0.3254(2) 0.0276(8) Uani 1 1 d . . . . .
N3 N 0.31294(12) 0.7082(3) 0.3335(2) 0.0244(8) Uani 1 1 d . . . . .
N4 N 0.29779(13) 0.4859(3) 0.3580(2) 0.0274(8) Uani 1 1 d . . . . .
N5 N 0.33553(13) 0.7030(3) 0.1960(2) 0.0270(8) Uani 1 1 d . . . . .
N6 N 0.32493(15) 0.4144(4) 0.1936(3) 0.0366(10) Uani 1 1 d . . . . .
N7 N 0.24797(14) 0.5795(3) 0.1922(3) 0.0344(9) Uani 1 1 d . . . . .
C1 C 0.52168(18) 0.4589(5) 0.3762(4) 0.0430(13) Uani 1 1 d . . . . .
H1 H 0.503066 0.413403 0.336641 0.052 Uiso 1 1 calc R U . . .
C2 C 0.5670(2) 0.4362(5) 0.4033(4) 0.0505(16) Uani 1 1 d . . . . .
H2 H 0.579730 0.374284 0.382579 0.061 Uiso 1 1 calc R U . . .
C3 C 0.59404(18) 0.5031(5) 0.4603(4) 0.0493(15) Uani 1 1 d . . . . .
H3 H 0.625261 0.486797 0.478520 0.059 Uiso 1 1 calc R U . . .
C4 C 0.57600(18) 0.5936(5) 0.4911(3) 0.0465(14) Uani 1 1 d . . . . .
H4 H 0.594770 0.638837 0.530574 0.056 Uiso 1 1 calc R U . . .
C5 C 0.53046(17) 0.6182(5) 0.4642(3) 0.0390(12) Uani 1 1 d . . . . .
H5 H 0.518053 0.681179 0.484403 0.047 Uiso 1 1 calc R U . . .
C6 C 0.50337(16) 0.5505(4) 0.4080(3) 0.0348(11) Uani 1 1 d . . . . .
C7 C 0.45502(16) 0.5704(4) 0.3800(3) 0.0297(10) Uani 1 1 d . . . . .
C8 C 0.39196(14) 0.6483(4) 0.3733(3) 0.0262(9) Uani 1 1 d . . . . .
C9 C 0.35802(15) 0.7301(4) 0.3881(3) 0.0279(10) Uani 1 1 d . . . . .
H9A H 0.356052 0.722153 0.442374 0.033 Uiso 1 1 calc R U . . .
H9B H 0.367611 0.808321 0.380917 0.033 Uiso 1 1 calc R U . . .
C10 C 0.27899(15) 0.6816(4) 0.3749(3) 0.0280(10) Uani 1 1 d . . . . .
H10A H 0.248580 0.693714 0.339902 0.034 Uiso 1 1 calc R U . . .
H10B H 0.282633 0.733059 0.419956 0.034 Uiso 1 1 calc R U . . .
C11 C 0.29840(16) 0.8029(4) 0.2792(3) 0.0295(10) Uani 1 1 d . . . . .
H11A H 0.303172 0.875019 0.308454 0.035 Uiso 1 1 calc R U . . .
H11B H 0.265840 0.795640 0.253669 0.035 Uiso 1 1 calc R U . . .
C12 C 0.28324(15) 0.5610(4) 0.4030(3) 0.0261(9) Uani 1 1 d . . . . .
C13 C 0.27150(15) 0.5283(4) 0.4697(3) 0.0312(10) Uani 1 1 d . . . . .
H13 H 0.261110 0.582755 0.500114 0.037 Uiso 1 1 calc R U . . .
C14 C 0.27500(18) 0.4159(4) 0.4917(3) 0.0365(11) Uani 1 1 d . . . . .
H14 H 0.267058 0.391815 0.537167 0.044 Uiso 1 1 calc R U . . .
C15 C 0.29033(17) 0.3395(4) 0.4459(3) 0.0334(11) Uani 1 1 d . . . . .
H15 H 0.293091 0.261745 0.459611 0.040 Uiso 1 1 calc R U . . .
C16 C 0.30155(15) 0.3765(4) 0.3804(3) 0.0284(10) Uani 1 1 d . . . . .
H16 H 0.312347 0.323225 0.349720 0.034 Uiso 1 1 calc R U . . .
C17 C 0.32440(16) 0.8048(4) 0.2181(3) 0.0275(10) Uani 1 1 d . . . . .
C18 C 0.3358(2) 0.9041(4) 0.1876(3) 0.0419(13) Uani 1 1 d . . . . .
H18 H 0.327662 0.975078 0.204852 0.050 Uiso 1 1 calc R U . . .
C19 C 0.3589(2) 0.8984(5) 0.1325(4) 0.0528(15) Uani 1 1 d . . . . .
H19 H 0.365932 0.965474 0.108918 0.063 Uiso 1 1 calc R U . . .
C20 C 0.3722(2) 0.7929(5) 0.1105(3) 0.0460(14) Uani 1 1 d . . . . .
H20 H 0.389527 0.787060 0.073806 0.055 Uiso 1 1 calc R U . . .
C21 C 0.35943(18) 0.6993(4) 0.1434(3) 0.0363(11) Uani 1 1 d . . . . .
H21 H 0.367968 0.627461 0.128184 0.044 Uiso 1 1 calc R U . . .
C22 C 0.32911(15) 0.3382(4) 0.1554(3) 0.0288(10) Uani 1 1 d . . . . .
C23 C 0.21266(17) 0.5713(4) 0.1488(3) 0.0326(11) Uani 1 1 d . . . . .
N9 N 0.4450(11) 0.867(2) 0.3153(17) 0.124(9) Uani 0.5 1 d . U P A -1
C26 C 0.4680(7) 0.8292(17) 0.2871(12) 0.085(5) Uani 0.5 1 d . U P A -1
C27 C 0.5098(12) 0.7750(16) 0.260(3) 0.114(10) Uani 0.5 1 d . U P A -1
H27A H 0.498774 0.713191 0.222915 0.171 Uiso 0.5 1 calc R U P A -1
H27B H 0.532301 0.745796 0.304973 0.171 Uiso 0.5 1 calc R U P A -1
H27C H 0.523513 0.833354 0.234140 0.171 Uiso 0.5 1 calc R U P A -1
N10 N 0.4820(6) 1.2141(15) 0.2400(11) 0.106(6) Uani 0.5 1 d . U P B -1
C28 C 0.4517(6) 1.2033(13) 0.2679(9) 0.068(4) Uani 0.5 1 d . U P B -1
C29 C 0.4186(9) 1.1998(19) 0.3070(17) 0.073(6) Uani 0.5 1 d . U P B -1
H29A H 0.394415 1.149024 0.279774 0.110 Uiso 0.5 1 calc R U P B -1
H29B H 0.406378 1.275900 0.309105 0.110 Uiso 0.5 1 calc R U P B -1
H29C H 0.431400 1.171994 0.360014 0.110 Uiso 0.5 1 calc R U P B -1
N11 N 0.5647(8) 0.924(3) 0.1692(16) 0.126(11) Uani 0.5 1 d . . P C -1
C30 C 0.5694(10) 1.027(4) 0.1807(14) 0.134(11) Uani 0.5 1 d . . P C -1
C31 C 0.5802(12) 1.144(3) 0.1921(19) 0.129(15) Uani 0.5 1 d . . P C -1
H31A H 0.589144 1.173194 0.147003 0.194 Uiso 0.5 1 calc R U P C -1
H31B H 0.605002 1.153237 0.238966 0.194 Uiso 0.5 1 calc R U P C -1
H31C H 0.553728 1.185198 0.198138 0.194 Uiso 0.5 1 calc R U P C -1
N8 N 0.5468(2) 0.8998(5) 0.4793(5) 0.080(2) Uani 1 1 d . . . . .
C24 C 0.5467(2) 0.9926(6) 0.4651(4) 0.0544(16) Uani 1 1 d . . . . .
C25 C 0.5474(3) 1.1123(7) 0.4514(6) 0.088(3) Uani 1 1 d . . . . .
H25A H 0.533256 1.127982 0.396449 0.132 Uiso 1 1 calc R U . . .
H25B H 0.578624 1.138980 0.464876 0.132 Uiso 1 1 calc R U . . .
H25C H 0.530787 1.151507 0.483649 0.132 Uiso 1 1 calc R U . . .

loop_
_atom_site_aniso_label
_atom_site_aniso_U_11
_atom_site_aniso_U_22
_atom_site_aniso_U_33
_atom_site_aniso_U_23
_atom_site_aniso_U_13
_atom_site_aniso_U_12
Se1 0.0285(3) 0.0300(3) 0.0447(3) -0.0096(2) 0.0170(2) -0.00363(18)
Se2 0.0379(4) 0.0607(4) 0.0726(5) 0.0325(3) -0.0230(3) -0.0218(3)
Fe3 0.0186(3) 0.0235(3) 0.0282(4) -0.0019(2) 0.0044(3) 0.0007(2)
O1 0.0158(15) 0.0312(16) 0.0407(19) -0.0045(14) 0.0050(14) 0.0039(12)
N1 0.0154(19) 0.034(2) 0.043(2) -0.0045(18) 0.0102(17) 0.0040(16)
N2 0.0154(19) 0.030(2) 0.037(2) -0.0045(16) 0.0057(17) 0.0059(15)
N3 0.0136(18) 0.0263(18) 0.032(2) 0.0012(15) 0.0038(15) 0.0042(14)
N4 0.0202(19) 0.0270(19) 0.034(2) 0.0005(16) 0.0049(16) 0.0023(15)
N5 0.020(2) 0.0303(19) 0.030(2) -0.0021(15) 0.0048(16) -0.0002(15)
N6 0.031(2) 0.036(2) 0.041(2) -0.0118(19) 0.006(2) -0.0015(18)
N7 0.023(2) 0.034(2) 0.042(2) 0.0015(18) 0.0023(19) -0.0018(17)
C1 0.028(3) 0.044(3) 0.060(4) 0.006(3) 0.017(3) 0.009(2)
C2 0.034(3) 0.048(3) 0.078(4) 0.017(3) 0.031(3) 0.017(3)
C3 0.018(3) 0.063(4) 0.067(4) 0.028(3) 0.011(3) 0.006(2)
C4 0.023(3) 0.063(4) 0.049(3) 0.016(3) 0.002(2) -0.006(3)
C5 0.022(2) 0.049(3) 0.045(3) 0.004(2) 0.006(2) -0.002(2)
C6 0.019(2) 0.038(3) 0.048(3) 0.007(2) 0.009(2) 0.0039(19)
C7 0.021(2) 0.034(2) 0.035(3) -0.001(2) 0.010(2) 0.0035(19)
C8 0.016(2) 0.030(2) 0.033(2) -0.0021(18) 0.0062(19) 0.0020(17)
C9 0.020(2) 0.029(2) 0.034(2) -0.0048(19) 0.0047(19) 0.0066(18)
C10 0.018(2) 0.029(2) 0.040(3) -0.0021(19) 0.012(2) 0.0033(18)
C11 0.029(3) 0.024(2) 0.034(2) -0.0011(18) 0.007(2) 0.0051(18)
C12 0.014(2) 0.032(2) 0.032(2) -0.0005(18) 0.0041(19) 0.0029(17)
C13 0.019(2) 0.040(3) 0.036(3) -0.005(2) 0.009(2) 0.0014(19)
C14 0.034(3) 0.040(3) 0.035(3) 0.006(2) 0.009(2) -0.001(2)
C15 0.029(3) 0.030(2) 0.039(3) 0.003(2) 0.005(2) -0.0024(19)
C16 0.021(2) 0.027(2) 0.035(3) -0.0036(19) 0.0037(19) -0.0026(18)
C17 0.023(2) 0.027(2) 0.030(2) 0.0019(18) 0.0016(19) 0.0015(18)
C18 0.052(3) 0.029(2) 0.044(3) 0.002(2) 0.012(3) 0.002(2)
C19 0.070(4) 0.039(3) 0.056(4) 0.009(3) 0.029(3) -0.005(3)
C20 0.051(4) 0.046(3) 0.048(3) 0.007(2) 0.025(3) -0.006(3)
C21 0.040(3) 0.036(3) 0.034(3) -0.003(2) 0.011(2) 0.002(2)
C22 0.017(2) 0.033(2) 0.036(3) 0.000(2) 0.007(2) -0.0017(18)
C23 0.027(3) 0.029(2) 0.042(3) 0.013(2) 0.008(2) -0.0020(19)
N9 0.144(18) 0.125(16) 0.109(15) 0.018(12) 0.043(13) 0.022(13)
C26 0.080(9) 0.091(9) 0.086(9) 0.013(7) 0.026(7) -0.005(7)
C27 0.13(2) 0.128(13) 0.095(16) 0.002(14) 0.040(17) -0.026(13)
N10 0.100(12) 0.134(12) 0.091(10) 0.024(9) 0.036(11) -0.007(8)
C28 0.067(7) 0.073(7) 0.060(7) 0.002(6) 0.007(6) -0.003(6)
C29 0.064(11) 0.088(13) 0.072(11) 0.003(10) 0.025(9) 0.008(10)
N11 0.078(14) 0.21(4) 0.094(16) 0.00(2) 0.024(11) -0.017(19)
C30 0.097(19) 0.21(3) 0.073(14) -0.04(2) -0.014(12) 0.04(2)
C31 0.10(2) 0.18(4) 0.082(17) -0.06(2) -0.023(14) 0.06(3)
N8 0.065(4) 0.051(4) 0.124(6) -0.012(4) 0.024(4) 0.003(3)
C24 0.030(3) 0.067(4) 0.065(4) -0.014(3) 0.010(3) 0.000(3)
C25 0.061(5) 0.072(5) 0.135(8) 0.021(5) 0.031(5) -0.004(4)

loop_
_atom_type_symbol
_atom_type_description
_atom_type_scat_dispersion_real
_atom_type_scat_dispersion_imag
_atom_type_scat_source
C C 0.0033 0.0016 'International Tables Vol C Tables 4.2.6.8 and 6.1.1.4'
H H 0.0000 0.0000 'International Tables Vol C Tables 4.2.6.8 and 6.1.1.4'
Fe Fe 0.3463 0.8444 'International Tables Vol C Tables 4.2.6.8 and 6.1.1.4'
N N 0.0061 0.0033 'International Tables Vol C Tables 4.2.6.8 and 6.1.1.4'
O O 0.0106 0.0060 'International Tables Vol C Tables 4.2.6.8 and 6.1.1.4'
Se Se -0.0929 2.2259 'International Tables Vol C Tables 4.2.6.8 and 6.1.1.4'

loop_
_geom_angle_atom_site_label_1
_geom_angle_atom_site_label_2
_geom_angle_atom_site_label_3
_geom_angle
_geom_angle_site_symmetry_1
_geom_angle_site_symmetry_3
_geom_angle_publ_flag
N2 Fe3 N3 77.68(13) . . ?
N2 Fe3 N4 87.01(14) . . ?
N2 Fe3 N5 82.99(15) . . ?
N4 Fe3 N3 74.54(13) . . ?
N5 Fe3 N3 74.31(13) . . ?
N5 Fe3 N4 148.64(14) . . ?
N6 Fe3 N2 95.11(16) . . ?
N6 Fe3 N3 172.58(16) . . ?
N6 Fe3 N4 103.63(16) . . ?
N6 Fe3 N5 106.81(16) . . ?
N6 Fe3 N7 95.04(17) . . ?
N7 Fe3 N2 169.17(15) . . ?
N7 Fe3 N3 92.28(15) . . ?
N7 Fe3 N4 94.27(15) . . ?
N7 Fe3 N5 90.45(15) . . ?
C8 O1 C7 102.6(3) . . ?
C7 N1 N2 105.4(4) . . ?
N1 N2 Fe3 138.1(3) . . ?
C8 N2 Fe3 114.1(3) . . ?
C8 N2 N1 107.4(4) . . ?
C9 N3 Fe3 111.3(2) . . ?
C10 N3 Fe3 106.2(3) . . ?
C10 N3 C9 111.9(4) . . ?
C10 N3 C11 111.2(3) . . ?
C11 N3 Fe3 104.4(3) . . ?
C11 N3 C9 111.5(3) . . ?
C12 N4 Fe3 115.9(3) . . ?
C12 N4 C16 118.2(4) . . ?
C16 N4 Fe3 125.9(3) . . ?
C17 N5 Fe3 116.3(3) . . ?
C21 N5 Fe3 125.9(3) . . ?
C21 N5 C17 117.8(4) . . ?
C22 N6 Fe3 176.0(4) . . ?
C23 N7 Fe3 164.7(4) . . ?
C2 C1 H1 120.5 . . ?
C2 C1 C6 119.0(6) . . ?
C6 C1 H1 120.5 . . ?
C1 C2 H2 119.8 . . ?
C1 C2 C3 120.4(6) . . ?
C3 C2 H2 119.8 . . ?
C2 C3 H3 119.7 . . ?
C2 C3 C4 120.5(5) . . ?
C4 C3 H3 119.7 . . ?
C3 C4 H4 120.0 . . ?
C3 C4 C5 120.0(6) . . ?
C5 C4 H4 120.0 . . ?
C4 C5 H5 120.3 . . ?
C6 C5 C4 119.5(5) . . ?
C6 C5 H5 120.3 . . ?
C1 C6 C7 117.8(5) . . ?
C5 C6 C1 120.7(5) . . ?
C5 C6 C7 121.5(5) . . ?
O1 C7 C6 119.3(4) . . ?
N1 C7 O1 112.1(4) . . ?
N1 C7 C6 128.6(4) . . ?
O1 C8 C9 121.0(4) . . ?
N2 C8 O1 112.5(4) . . ?
N2 C8 C9 126.5(4) . . ?
N3 C9 C8 110.2(4) . . ?
N3 C9 H9A 109.6 . . ?
N3 C9 H9B 109.6 . . ?
C8 C9 H9A 109.6 . . ?
C8 C9 H9B 109.6 . . ?
H9A C9 H9B 108.1 . . ?
N3 C10 H10A 109.4 . . ?
N3 C10 H10B 109.4 . . ?
N3 C10 C12 111.1(3) . . ?
H10A C10 H10B 108.0 . . ?
C12 C10 H10A 109.4 . . ?
C12 C10 H10B 109.4 . . ?
N3 C11 H11A 109.4 . . ?
N3 C11 H11B 109.4 . . ?
N3 C11 C17 111.0(4) . . ?
H11A C11 H11B 108.0 . . ?
C17 C11 H11A 109.4 . . ?
C17 C11 H11B 109.4 . . ?
N4 C12 C10 116.2(4) . . ?
N4 C12 C13 121.8(4) . . ?
C13 C12 C10 122.0(4) . . ?
C12 C13 H13 120.2 . . ?
C14 C13 C12 119.6(4) . . ?
C14 C13 H13 120.2 . . ?
C13 C14 H14 120.8 . . ?
C15 C14 C13 118.4(5) . . ?
C15 C14 H14 120.8 . . ?
C14 C15 H15 120.2 . . ?
C16 C15 C14 119.7(4) . . ?
C16 C15 H15 120.2 . . ?
N4 C16 C15 122.4(4) . . ?
N4 C16 H16 118.8 . . ?
C15 C16 H16 118.8 . . ?
N5 C17 C11 115.0(4) . . ?
N5 C17 C18 122.7(4) . . ?
C18 C17 C11 122.3(4) . . ?
C17 C18 H18 120.7 . . ?
C19 C18 C17 118.6(5) . . ?
C19 C18 H18 120.7 . . ?
C18 C19 H19 120.2 . . ?
C18 C19 C20 119.6(5) . . ?
C20 C19 H19 120.2 . . ?
C19 C20 H20 121.1 . . ?
C21 C20 C19 117.8(5) . . ?
C21 C20 H20 121.1 . . ?
N5 C21 C20 123.4(5) . . ?
N5 C21 H21 118.3 . . ?
C20 C21 H21 118.3 . . ?
N6 C22 Se1 179.2(5) . . ?
N7 C23 Se2 178.9(5) . . ?
N9 C26 C27 169(3) . . ?
C26 C27 H27A 109.5 . . ?
C26 C27 H27B 109.5 . . ?
C26 C27 H27C 109.5 . . ?
H27A C27 H27B 109.5 . . ?
H27A C27 H27C 109.5 . . ?
H27B C27 H27C 109.5 . . ?
N10 C28 C29 173(2) . . ?
C28 C29 H29A 109.5 . . ?
C28 C29 H29B 109.5 . . ?
C28 C29 H29C 109.5 . . ?
H29A C29 H29B 109.5 . . ?
H29A C29 H29C 109.5 . . ?
H29B C29 H29C 109.5 . . ?
N11 C30 C31 173(3) . . ?
C30 C31 H31A 109.5 . . ?
C30 C31 H31B 109.5 . . ?
C30 C31 H31C 109.5 . . ?
H31A C31 H31B 109.5 . . ?
H31A C31 H31C 109.5 . . ?
H31B C31 H31C 109.5 . . ?
N8 C24 C25 176.9(9) . . ?
C24 C25 H25A 109.5 . . ?
C24 C25 H25B 109.5 . . ?
C24 C25 H25C 109.5 . . ?
H25A C25 H25B 109.5 . . ?
H25A C25 H25C 109.5 . . ?
H25B C25 H25C 109.5 . . ?

loop_
_geom_bond_atom_site_label_1
_geom_bond_atom_site_label_2
_geom_bond_distance
_geom_bond_site_symmetry_2
_geom_bond_publ_flag
Se1 C22 1.789(5) . ?
Se2 C23 1.774(5) . ?
Fe3 N2 2.171(4) . ?
Fe3 N3 2.294(4) . ?
Fe3 N4 2.208(4) . ?
Fe3 N5 2.204(4) . ?
Fe3 N6 2.065(4) . ?
Fe3 N7 2.091(4) . ?
O1 C7 1.373(5) . ?
O1 C8 1.349(5) . ?
N1 N2 1.395(5) . ?
N1 C7 1.299(6) . ?
N2 C8 1.282(6) . ?
N3 C9 1.494(6) . ?
N3 C10 1.464(6) . ?
N3 C11 1.471(6) . ?
N4 C12 1.349(6) . ?
N4 C16 1.350(6) . ?
N5 C17 1.340(6) . ?
N5 C21 1.336(6) . ?
N6 C22 1.157(6) . ?
N7 C23 1.162(7) . ?
C1 H1 0.9500 . ?
C1 C2 1.378(8) . ?
C1 C6 1.408(7) . ?
C2 H2 0.9500 . ?
C2 C3 1.381(10) . ?
C3 H3 0.9500 . ?
C3 C4 1.385(9) . ?
C4 H4 0.9500 . ?
C4 C5 1.388(7) . ?
C5 H5 0.9500 . ?
C5 C6 1.379(8) . ?
C6 C7 1.459(7) . ?
C8 C9 1.497(6) . ?
C9 H9A 0.9900 . ?
C9 H9B 0.9900 . ?
C10 H10A 0.9900 . ?
C10 H10B 0.9900 . ?
C10 C12 1.505(6) . ?
C11 H11A 0.9900 . ?
C11 H11B 0.9900 . ?
C11 C17 1.512(7) . ?
C12 C13 1.386(7) . ?
C13 H13 0.9500 . ?
C13 C14 1.382(7) . ?
C14 H14 0.9500 . ?
C14 C15 1.382(7) . ?
C15 H15 0.9500 . ?
C15 C16 1.373(7) . ?
C16 H16 0.9500 . ?
C17 C18 1.378(7) . ?
C18 H18 0.9500 . ?
C18 C19 1.357(8) . ?
C19 H19 0.9500 . ?
C19 C20 1.401(8) . ?
C20 H20 0.9500 . ?
C20 C21 1.358(7) . ?
C21 H21 0.9500 . ?
N9 C26 1.07(3) . ?
C26 C27 1.62(4) . ?
C27 H27A 0.9800 . ?
C27 H27B 0.9800 . ?
C27 H27C 0.9800 . ?
N10 C28 1.17(2) . ?
C28 C29 1.38(3) . ?
C29 H29A 0.9800 . ?
C29 H29B 0.9800 . ?
C29 H29C 0.9800 . ?
N11 C30 1.24(4) . ?
C30 C31 1.42(5) . ?
C31 H31A 0.9800 . ?
C31 H31B 0.9800 . ?
C31 H31C 0.9800 . ?
N8 C24 1.126(9) . ?
C24 C25 1.439(11) . ?
C25 H25A 0.9800 . ?
C25 H25B 0.9800 . ?
C25 H25C 0.9800 . ?

loop_
_geom_torsion_atom_site_label_1
_geom_torsion_atom_site_label_2
_geom_torsion_atom_site_label_3
_geom_torsion_atom_site_label_4
_geom_torsion
_geom_torsion_site_symmetry_1
_geom_torsion_site_symmetry_2
_geom_torsion_site_symmetry_3
_geom_torsion_site_symmetry_4
_geom_torsion_publ_flag
Fe3 N2 C8 O1 -174.1(3) . . . . ?
Fe3 N2 C8 C9 5.2(6) . . . . ?
Fe3 N3 C9 C8 2.1(4) . . . . ?
Fe3 N3 C10 C12 43.1(4) . . . . ?
Fe3 N3 C11 C17 -46.4(4) . . . . ?
Fe3 N4 C12 C10 2.4(5) . . . . ?
Fe3 N4 C12 C13 -179.7(3) . . . . ?
Fe3 N4 C16 C15 179.6(3) . . . . ?
Fe3 N5 C17 C11 -1.2(5) . . . . ?
Fe3 N5 C17 C18 178.6(4) . . . . ?
Fe3 N5 C21 C20 -178.2(4) . . . . ?
O1 C8 C9 N3 174.2(4) . . . . ?
N1 N2 C8 O1 -0.3(5) . . . . ?
N1 N2 C8 C9 179.0(4) . . . . ?
N2 N1 C7 O1 0.7(5) . . . . ?
N2 N1 C7 C6 178.1(5) . . . . ?
N2 C8 C9 N3 -5.0(7) . . . . ?
N3 C10 C12 N4 -32.2(6) . . . . ?
N3 C10 C12 C13 149.8(4) . . . . ?
N3 C11 C17 N5 34.1(6) . . . . ?
N3 C11 C17 C18 -145.8(5) . . . . ?
N4 C12 C13 C14 0.5(7) . . . . ?
N5 C17 C18 C19 0.6(8) . . . . ?
C1 C2 C3 C4 0.1(9) . . . . ?
C1 C6 C7 O1 178.8(4) . . . . ?
C1 C6 C7 N1 1.5(8) . . . . ?
C2 C1 C6 C5 1.4(8) . . . . ?
C2 C1 C6 C7 -178.1(5) . . . . ?
C2 C3 C4 C5 -0.5(8) . . . . ?
C3 C4 C5 C6 1.3(8) . . . . ?
C4 C5 C6 C1 -1.8(8) . . . . ?
C4 C5 C6 C7 177.7(5) . . . . ?
C5 C6 C7 O1 -0.7(7) . . . . ?
C5 C6 C7 N1 -178.0(5) . . . . ?
C6 C1 C2 C3 -0.5(8) . . . . ?
C7 O1 C8 N2 0.7(5) . . . . ?
C7 O1 C8 C9 -178.7(4) . . . . ?
C7 N1 N2 Fe3 171.3(4) . . . . ?
C7 N1 N2 C8 -0.2(5) . . . . ?
C8 O1 C7 N1 -0.8(5) . . . . ?
C8 O1 C7 C6 -178.5(4) . . . . ?
C9 N3 C10 C12 -78.6(4) . . . . ?
C9 N3 C11 C17 73.9(5) . . . . ?
C10 N3 C9 C8 120.7(4) . . . . ?
C10 N3 C11 C17 -160.5(4) . . . . ?
C10 C12 C13 C14 178.3(5) . . . . ?
C11 N3 C9 C8 -114.0(4) . . . . ?
C11 N3 C10 C12 156.0(4) . . . . ?
C11 C17 C18 C19 -179.5(5) . . . . ?
C12 N4 C16 C15 1.3(7) . . . . ?
C12 C13 C14 C15 0.1(7) . . . . ?
C13 C14 C15 C16 0.0(7) . . . . ?
C14 C15 C16 N4 -0.7(7) . . . . ?
C16 N4 C12 C10 -179.1(4) . . . . ?
C16 N4 C12 C13 -1.2(7) . . . . ?
C17 N5 C21 C20 -1.2(8) . . . . ?
C17 C18 C19 C20 -2.8(10) . . . . ?
C18 C19 C20 C21 2.9(10) . . . . ?
C19 C20 C21 N5 -0.9(9) . . . . ?
C21 N5 C17 C11 -178.5(4) . . . . ?
C21 N5 C17 C18 1.4(7) . . . . ?
